data_7031265
loop_
_publ_author_name
'Balakrishna, Maravanji S.'
'Suresh, Devarajan'
'Ananthnag, Guddekoppa S.'
'Mague, Joel T.'

_publ_section_title
;
 Quaternization and oxidation reactions of cyclodiphosphazane derivatives
 and their copper(i) and gold(i) complexes.
;
_journal_issue 23
_journal_name_full 'Dalton transactions (Cambridge, England : 2003)'
_journal_page_first 8835
_journal_page_last 8848
_journal_paper_doi 10.1039/c4dt00801d
_journal_volume 43
_journal_year 2014
_chemical_formula_moiety 'C27 H49 Cu I N6 P2, I'
_chemical_formula_sum 'C27 H49 Cu I2 N6 P2'
_chemical_formula_weight 837.00
_chemical_name_systematic
;
Iodo(2,2'-bipyridine-\kN:\kN')(1,3-di-<i>tert</i>-
butyl-2,4-bis(<i>tert</i>-butylamino)-2-methyl-[1,3,2,4]
diazadiphosphetidin-2-ium-\kP)copper(I) Iodide 
;
_space_group_crystal_system orthorhombic
_space_group_IT_number 19
_space_group_name_Hall 'P 2ac 2ab'
_space_group_name_H-M_alt 'P 21 21 21'
_symmetry_space_group_name_Hall 'P 2ac 2ab'
_symmetry_space_group_name_H-M 'P 21 21 21'
_atom_sites_solution_hydrogens mixed
_atom_sites_solution_primary direct
_atom_sites_solution_secondary difmap
_audit_creation_method SHELXL-2013
_cell_angle_alpha 90
_cell_angle_beta 90
_cell_angle_gamma 90
_cell_formula_units_Z 4
_cell_length_a 14.1715(6)
_cell_length_b 14.6142(6)
_cell_length_c 16.8817(7)
_cell_measurement_reflns_used 9771
_cell_measurement_temperature 100(2)
_cell_measurement_theta_max 28.27
_cell_measurement_theta_min 2.79
_cell_volume 3496.3(3)
_computing_cell_refinement 'Bruker <i>APEX2</i> (Bruker, 2006)'
_computing_data_collection 'Bruker <i>APEX2</i> (Bruker, 2006)'
_computing_data_reduction 'Bruker <i>SAINT</i> (Bruker, 2006a)'
_computing_molecular_graphics '<i>DIAMOND</i> (Brandenburg & Putz, 2012)'
_computing_publication_material 'Bruker <i>SHELXTL</i> (Bruker, 2000a)'
_computing_structure_refinement '<i>SHELXL-2013</i> (Sheldrick, 2013)'
_computing_structure_solution '<i>SHELXS-97</i> (Sheldrick, 2008)'
_diffrn_ambient_temperature 100(2)
_diffrn_measured_fraction_theta_full 0.999
_diffrn_measured_fraction_theta_max 0.999
_diffrn_measurement_device_type 'Bruker-AXS Smart APEX CCD area detector'
_diffrn_measurement_method 'phi and omega scans'
_diffrn_radiation_monochromator graphite
_diffrn_radiation_source 'fine-focus sealed tube'
_diffrn_radiation_type MoK\a
_diffrn_radiation_wavelength 0.71073
_diffrn_reflns_av_R_equivalents 0.0531
_diffrn_reflns_av_unetI/netI 0.0342
_diffrn_reflns_Laue_measured_fraction_full 0.999
_diffrn_reflns_Laue_measured_fraction_max 0.999
_diffrn_reflns_limit_h_max 18
_diffrn_reflns_limit_h_min -18
_diffrn_reflns_limit_k_max 19
_diffrn_reflns_limit_k_min -19
_diffrn_reflns_limit_l_max 22
_diffrn_reflns_limit_l_min -22
_diffrn_reflns_number 61743
_diffrn_reflns_point_group_measured_fraction_full 1.000
_diffrn_reflns_point_group_measured_fraction_max 0.999
_diffrn_reflns_theta_full 28.300
_diffrn_reflns_theta_max 28.323
_diffrn_reflns_theta_min 2.337
_exptl_absorpt_coefficient_mu 2.508
_exptl_absorpt_correction_T_max 0.75
_exptl_absorpt_correction_T_min 0.70
_exptl_absorpt_correction_type multi-scan
_exptl_absorpt_process_details 'SADABS (Sheldrick, 2007)'
_exptl_crystal_colour yellow
_exptl_crystal_density_diffrn 1.590
_exptl_crystal_density_method 'not measured'
_exptl_crystal_description prism
_exptl_crystal_F_000 1672
_exptl_crystal_size_max 0.147
_exptl_crystal_size_mid 0.142
_exptl_crystal_size_min 0.126
_exptl_transmission_factor_max 0.743
_exptl_transmission_factor_min 0.697
_refine_diff_density_max 2.502
_refine_diff_density_min -0.727
_refine_diff_density_rms 0.119
_refine_ls_abs_structure_details
;
 Refined as an inversion twin.
;
_refine_ls_abs_structure_Flack 0.48(3)
_refine_ls_extinction_method none
_refine_ls_goodness_of_fit_ref 1.074
_refine_ls_hydrogen_treatment constr
_refine_ls_matrix_type full
_refine_ls_number_parameters 357
_refine_ls_number_reflns 8681
_refine_ls_number_restraints 0
_refine_ls_restrained_S_all 1.074
_refine_ls_R_factor_all 0.0436
_refine_ls_R_factor_gt 0.0379
_refine_ls_shift/su_max 0.001
_refine_ls_shift/su_mean 0.000
_refine_ls_structure_factor_coef Fsqd
_refine_ls_weighting_details 'w=1/[\s^2^(Fo^2^)+(0.0297P)^2^+11.6297P] where P=(Fo^2^+2Fc^2^)/3'
_refine_ls_weighting_scheme calc
_refine_ls_wR_factor_gt 0.0840
_refine_ls_wR_factor_ref 0.0869
_reflns_Friedel_coverage 0.806
_reflns_Friedel_fraction_full 1.000
_reflns_Friedel_fraction_max 0.999
_reflns_number_gt 7987
_reflns_number_total 8681
_reflns_threshold_expression 'I > 2\s(I)'
_cod_data_source_file c4dt00801d2.cif
_cod_data_source_block msb371_0m
_cod_database_code 7031265
_shelx_space_group_comment
;
The symmetry employed for this shelxl refinement is uniquely defined
by the following loop, which should always be used as a source of
symmetry information in preference to the above space-group names.
They are only intended as comments.
;
_shelx_estimated_absorpt_t_min 0.709
_shelx_estimated_absorpt_t_max 0.743
_shelxl_version_number 2013-4

loop_
_space_group_symop_operation_xyz
'x, y, z'
'-x+1/2, -y, z+1/2'
'-x, y+1/2, -z+1/2'
'x+1/2, -y+1/2, -z'

loop_
_atom_site_label
_atom_site_type_symbol
_atom_site_fract_x
_atom_site_fract_y
_atom_site_fract_z
_atom_site_U_iso_or_equiv
_atom_site_adp_type
_atom_site_occupancy
_atom_site_site_symmetry_order
_atom_site_calc_flag
_atom_site_refinement_flags_posn
_atom_site_refinement_flags_adp
Cu1 Cu 0.74350(6) 0.10765(5) 0.57827(4) 0.01742(15) Uani 1 1 d . .
I1 I 0.75808(3) 0.18997(3) 0.44122(2) 0.02106(10) Uani 1 1 d . .
I2 I 0.76458(3) 0.35219(3) 0.92377(2) 0.02473(11) Uani 1 1 d . .
P1 P 0.75465(13) 0.20779(10) 0.67482(8) 0.0150(3) Uani 1 1 d . .
P2 P 0.75371(13) 0.38024(10) 0.65629(9) 0.0178(3) Uani 1 1 d . .
N1 N 0.7667(4) 0.1766(4) 0.7679(3) 0.0197(11) Uani 1 1 d . .
H1N H 0.7648 0.2321 0.7924 0.024 Uiso 1 1 d R U
N2 N 0.8328(4) 0.2988(4) 0.6623(4) 0.0163(12) Uani 1 1 d . .
N3 N 0.6752(4) 0.3002(4) 0.6741(4) 0.0171(12) Uani 1 1 d . .
N4 N 0.7598(5) 0.4601(3) 0.7228(3) 0.0240(12) Uani 1 1 d . .
H4N H 0.7610 0.4375 0.7731 0.029 Uiso 1 1 d R U
N5 N 0.8259(4) -0.0095(4) 0.5641(4) 0.0225(12) Uani 1 1 d . .
N6 N 0.6394(4) 0.0072(4) 0.5747(4) 0.0244(13) Uani 1 1 d . .
C1 C 0.7675(6) 0.0874(4) 0.8101(4) 0.0252(16) Uani 1 1 d . .
C2 C 0.8532(6) 0.0881(7) 0.8651(5) 0.035(2) Uani 1 1 d . .
H2A H 0.9111 0.0853 0.8334 0.053 Uiso 1 1 calc R U
H2B H 0.8504 0.0350 0.9005 0.053 Uiso 1 1 calc R U
H2C H 0.8530 0.1444 0.8966 0.053 Uiso 1 1 calc R U
C3 C 0.7728(8) 0.0075(5) 0.7538(4) 0.042(2) Uani 1 1 d . .
H3A H 0.7188 0.0094 0.7175 0.063 Uiso 1 1 calc R U
H3B H 0.7715 -0.0498 0.7839 0.063 Uiso 1 1 calc R U
H3C H 0.8315 0.0110 0.7233 0.063 Uiso 1 1 calc R U
C4 C 0.6768(6) 0.0811(6) 0.8584(5) 0.0294(18) Uani 1 1 d . .
H4A H 0.6706 0.1356 0.8918 0.044 Uiso 1 1 calc R U
H4B H 0.6789 0.0264 0.8920 0.044 Uiso 1 1 calc R U
H4C H 0.6226 0.0772 0.8225 0.044 Uiso 1 1 calc R U
C5 C 0.9377(5) 0.3011(6) 0.6602(5) 0.0238(16) Uani 1 1 d . .
C6 C 0.9766(5) 0.3253(6) 0.7422(4) 0.0284(17) Uani 1 1 d . .
H6A H 0.9527 0.3854 0.7582 0.043 Uiso 1 1 calc R U
H6B H 1.0457 0.3269 0.7401 0.043 Uiso 1 1 calc R U
H6C H 0.9562 0.2791 0.7806 0.043 Uiso 1 1 calc R U
C7 C 0.9696(5) 0.3703(5) 0.5988(5) 0.0306(18) Uani 1 1 d . .
H7A H 0.9431 0.3540 0.5470 0.046 Uiso 1 1 calc R U
H7B H 1.0387 0.3701 0.5955 0.046 Uiso 1 1 calc R U
H7C H 0.9478 0.4314 0.6140 0.046 Uiso 1 1 calc R U
C8 C 0.9719(5) 0.2064(5) 0.6356(5) 0.0259(15) Uani 1 1 d . .
H8A H 0.9501 0.1610 0.6743 0.039 Uiso 1 1 calc R U
H8B H 1.0410 0.2060 0.6336 0.039 Uiso 1 1 calc R U
H8C H 0.9465 0.1914 0.5833 0.039 Uiso 1 1 calc R U
C9 C 0.5707(5) 0.2987(5) 0.6644(4) 0.0194(15) Uani 1 1 d . .
C10 C 0.5319(5) 0.2215(6) 0.7161(5) 0.0286(17) Uani 1 1 d . .
H10A H 0.5586 0.1630 0.6987 0.043 Uiso 1 1 calc R U
H10B H 0.4630 0.2195 0.7113 0.043 Uiso 1 1 calc R U
H10C H 0.5492 0.2326 0.7715 0.043 Uiso 1 1 calc R U
C11 C 0.5450(5) 0.2844(5) 0.5777(5) 0.0269(16) Uani 1 1 d . .
H11A H 0.5611 0.3395 0.5474 0.040 Uiso 1 1 calc R U
H11B H 0.4772 0.2725 0.5732 0.040 Uiso 1 1 calc R U
H11C H 0.5803 0.2321 0.5567 0.040 Uiso 1 1 calc R U
C12 C 0.5296(6) 0.3901(5) 0.6933(5) 0.0309(17) Uani 1 1 d . .
H12A H 0.5490 0.4008 0.7483 0.046 Uiso 1 1 calc R U
H12B H 0.4606 0.3880 0.6903 0.046 Uiso 1 1 calc R U
H12C H 0.5531 0.4399 0.6598 0.046 Uiso 1 1 calc R U
C13 C 0.7658(6) 0.5633(4) 0.7226(4) 0.0279(15) Uani 1 1 d . .
C14 C 0.8592(7) 0.5940(6) 0.6871(7) 0.041(2) Uani 1 1 d . .
H14A H 0.8617 0.5762 0.6311 0.062 Uiso 1 1 calc R U
H14B H 0.9113 0.5648 0.7157 0.062 Uiso 1 1 calc R U
H14C H 0.8648 0.6606 0.6915 0.062 Uiso 1 1 calc R U
C15 C 0.7638(11) 0.5898(5) 0.8096(5) 0.054(3) Uani 1 1 d . .
H15A H 0.7619 0.6567 0.8143 0.081 Uiso 1 1 calc R U
H15B H 0.8205 0.5664 0.8359 0.081 Uiso 1 1 calc R U
H15C H 0.7076 0.5636 0.8347 0.081 Uiso 1 1 calc R U
C16 C 0.6847(7) 0.6070(6) 0.6794(6) 0.041(2) Uani 1 1 d . .
H16A H 0.6916 0.5965 0.6223 0.061 Uiso 1 1 calc R U
H16B H 0.6843 0.6730 0.6899 0.061 Uiso 1 1 calc R U
H16C H 0.6252 0.5801 0.6977 0.061 Uiso 1 1 calc R U
C17 C 0.7445(6) 0.4323(4) 0.5572(4) 0.0265(14) Uani 1 1 d . .
H17A H 0.6891 0.4723 0.5553 0.040 Uiso 1 1 calc R U
H17B H 0.7381 0.3840 0.5173 0.040 Uiso 1 1 calc R U
H17C H 0.8014 0.4682 0.5463 0.040 Uiso 1 1 calc R U
C18 C 0.9195(6) -0.0136(6) 0.5559(5) 0.0285(16) Uani 1 1 d . .
H18 H 0.9537 0.0419 0.5498 0.034 Uiso 1 1 calc R U
C19 C 0.9697(6) -0.0970(6) 0.5560(5) 0.0353(19) Uani 1 1 d . .
H19 H 1.0363 -0.0982 0.5499 0.042 Uiso 1 1 calc R U
C20 C 0.9184(7) -0.1772(6) 0.5652(5) 0.037(2) Uani 1 1 d . .
H20 H 0.9498 -0.2345 0.5673 0.045 Uiso 1 1 calc R U
C21 C 0.8237(6) -0.1731(5) 0.5711(4) 0.0331(18) Uani 1 1 d . .
H21 H 0.7888 -0.2281 0.5770 0.040 Uiso 1 1 calc R U
C22 C 0.7758(5) -0.0897(4) 0.5688(4) 0.0235(15) Uani 1 1 d . .
C23 C 0.6725(5) -0.0792(5) 0.5733(4) 0.0231(15) Uani 1 1 d . .
C24 C 0.6103(6) -0.1546(5) 0.5735(5) 0.0278(16) Uani 1 1 d . .
H24 H 0.6347 -0.2151 0.5732 0.033 Uiso 1 1 calc R U
C25 C 0.5163(6) -0.1406(6) 0.5741(5) 0.0324(17) Uani 1 1 d . .
H25 H 0.4741 -0.1911 0.5745 0.039 Uiso 1 1 calc R U
C26 C 0.4821(6) -0.0520(6) 0.5742(5) 0.0327(17) Uani 1 1 d . .
H26 H 0.4160 -0.0408 0.5740 0.039 Uiso 1 1 calc R U
C27 C 0.5450(5) 0.0195(5) 0.5745(5) 0.0264(15) Uani 1 1 d . .
H27 H 0.5210 0.0803 0.5746 0.032 Uiso 1 1 calc R U

loop_
_atom_site_aniso_label
_atom_site_aniso_U_11
_atom_site_aniso_U_22
_atom_site_aniso_U_33
_atom_site_aniso_U_23
_atom_site_aniso_U_13
_atom_site_aniso_U_12
Cu1 0.0188(4) 0.0169(3) 0.0166(3) -0.0006(3) 0.0000(3) 0.0004(3)
I1 0.0222(2) 0.02342(18) 0.01758(17) 0.00253(14) 0.00019(18) -0.00075(18)
I2 0.0262(2) 0.0251(2) 0.02287(19) -0.00319(16) 0.00017(19) 0.00109(19)
P1 0.0150(8) 0.0162(6) 0.0139(6) 0.0014(5) -0.0015(7) 0.0002(7)
P2 0.0211(8) 0.0151(7) 0.0174(6) 0.0006(5) -0.0002(7) -0.0010(7)
N1 0.027(3) 0.019(2) 0.013(2) -0.0018(19) 0.001(2) -0.001(2)
N2 0.018(3) 0.010(3) 0.021(3) -0.003(2) -0.001(2) 0.000(2)
N3 0.014(3) 0.019(3) 0.018(3) 0.001(2) 0.000(2) 0.000(2)
N4 0.036(3) 0.017(2) 0.018(2) -0.0010(19) 0.003(3) -0.004(3)
N5 0.029(3) 0.021(3) 0.017(3) -0.002(3) 0.000(3) 0.005(2)
N6 0.027(3) 0.026(3) 0.021(3) 0.001(3) -0.004(3) -0.003(2)
C1 0.043(5) 0.018(3) 0.015(3) 0.003(2) -0.003(3) -0.002(3)
C2 0.040(5) 0.040(5) 0.025(4) 0.008(4) -0.005(4) 0.008(4)
C3 0.088(8) 0.020(3) 0.017(3) 0.004(3) 0.003(4) 0.007(4)
C4 0.037(5) 0.025(4) 0.025(4) 0.003(3) 0.006(3) -0.006(3)
C5 0.015(3) 0.031(4) 0.025(4) -0.002(4) 0.000(3) -0.005(3)
C6 0.018(3) 0.037(5) 0.030(4) -0.012(3) -0.008(3) 0.000(3)
C7 0.024(4) 0.025(4) 0.043(5) 0.003(3) 0.011(3) -0.005(3)
C8 0.018(3) 0.029(4) 0.030(4) -0.002(3) 0.002(3) 0.003(3)
C9 0.016(3) 0.019(4) 0.023(4) -0.003(3) 0.001(2) 0.004(3)
C10 0.021(4) 0.033(4) 0.032(4) 0.001(3) 0.005(3) -0.006(3)
C11 0.017(3) 0.034(4) 0.030(4) 0.000(3) -0.005(3) 0.002(3)
C12 0.025(4) 0.028(4) 0.039(5) -0.006(4) 0.003(3) 0.006(3)
C13 0.039(4) 0.015(3) 0.030(3) -0.004(3) 0.006(4) 0.001(3)
C14 0.041(5) 0.015(4) 0.068(7) -0.003(4) 0.003(5) -0.009(3)
C15 0.106(10) 0.025(4) 0.031(4) -0.013(3) 0.020(6) -0.009(6)
C16 0.045(5) 0.020(4) 0.057(6) 0.002(4) -0.006(4) 0.004(4)
C17 0.026(3) 0.028(3) 0.026(3) -0.016(3) -0.003(4) 0.005(3)
C18 0.035(4) 0.027(4) 0.024(4) -0.003(3) -0.005(3) 0.005(3)
C19 0.035(4) 0.041(5) 0.030(4) -0.004(4) -0.005(4) 0.022(4)
C20 0.054(5) 0.029(4) 0.029(4) -0.008(4) -0.008(4) 0.015(4)
C21 0.058(5) 0.025(4) 0.017(3) 0.000(3) -0.004(4) 0.011(3)
C22 0.039(4) 0.015(3) 0.016(3) 0.000(2) -0.002(3) -0.002(3)
C23 0.038(4) 0.021(3) 0.010(3) -0.003(3) 0.000(3) 0.001(3)
C24 0.045(4) 0.015(3) 0.024(4) 0.003(3) -0.001(3) -0.006(3)
C25 0.042(4) 0.029(4) 0.026(4) 0.003(4) 0.001(3) -0.014(4)
C26 0.031(4) 0.035(4) 0.033(4) -0.001(4) 0.000(4) -0.011(3)
C27 0.032(4) 0.022(3) 0.025(4) 0.000(3) -0.003(3) -0.005(3)

loop_
_atom_type_symbol
_atom_type_description
_atom_type_scat_dispersion_real
_atom_type_scat_dispersion_imag
_atom_type_scat_source
C C 0.0033 0.0016 'International Tables Vol C Tables 4.2.6.8 and 6.1.1.4'
H H 0.0000 0.0000 'International Tables Vol C Tables 4.2.6.8 and 6.1.1.4'
N N 0.0061 0.0033 'International Tables Vol C Tables 4.2.6.8 and 6.1.1.4'
P P 0.1023 0.0942 'International Tables Vol C Tables 4.2.6.8 and 6.1.1.4'
Cu Cu 0.3201 1.2651 'International Tables Vol C Tables 4.2.6.8 and 6.1.1.4'
I I -0.4742 1.8119 'International Tables Vol C Tables 4.2.6.8 and 6.1.1.4'

loop_
_geom_angle_atom_site_label_1
_geom_angle_atom_site_label_2
_geom_angle_atom_site_label_3
_geom_angle
N6 Cu1 N5 79.3(2)
N6 Cu1 P1 122.84(19)
N5 Cu1 P1 126.28(18)
N6 Cu1 I1 110.79(19)
N5 Cu1 I1 103.41(18)
P1 Cu1 I1 110.14(5)
N1 P1 N2 105.2(3)
N1 P1 N3 106.6(3)
N2 P1 N3 79.6(2)
N1 P1 Cu1 122.1(2)
N2 P1 Cu1 117.6(2)
N3 P1 Cu1 117.4(2)
N4 P2 N2 116.3(3)
N4 P2 N3 115.0(3)
N2 P2 N3 86.3(3)
N4 P2 C17 109.6(3)
N2 P2 C17 113.9(3)
N3 P2 C17 114.3(3)
C1 N1 P1 134.6(4)
C1 N1 H1N 124.3
P1 N1 H1N 100.6
C5 N2 P2 131.8(5)
C5 N2 P1 130.8(5)
P2 N2 P1 97.3(3)
C9 N3 P2 131.6(5)
C9 N3 P1 128.8(5)
P2 N3 P1 96.6(3)
C13 N4 P2 136.0(4)
C13 N4 H4N 111.4
P2 N4 H4N 112.6
C18 N5 C22 118.8(6)
C18 N5 Cu1 127.2(5)
C22 N5 Cu1 113.9(5)
C23 N6 C27 118.1(6)
C23 N6 Cu1 114.5(5)
C27 N6 Cu1 127.4(5)
N1 C1 C3 112.2(5)
N1 C1 C4 107.6(6)
C3 C1 C4 109.4(7)
N1 C1 C2 107.0(6)
C3 C1 C2 110.4(7)
C4 C1 C2 110.2(6)
C1 C2 H2A 109.5
C1 C2 H2B 109.5
H2A C2 H2B 109.5
C1 C2 H2C 109.5
H2A C2 H2C 109.5
H2B C2 H2C 109.5
C1 C3 H3A 109.5
C1 C3 H3B 109.5
H3A C3 H3B 109.5
C1 C3 H3C 109.5
H3A C3 H3C 109.5
H3B C3 H3C 109.5
C1 C4 H4A 109.5
C1 C4 H4B 109.5
H4A C4 H4B 109.5
C1 C4 H4C 109.5
H4A C4 H4C 109.5
H4B C4 H4C 109.5
N2 C5 C7 109.1(6)
N2 C5 C8 107.7(6)
C7 C5 C8 108.9(6)
N2 C5 C6 110.1(6)
C7 C5 C6 110.9(7)
C8 C5 C6 110.0(7)
C5 C6 H6A 109.5
C5 C6 H6B 109.5
H6A C6 H6B 109.5
C5 C6 H6C 109.5
H6A C6 H6C 109.5
H6B C6 H6C 109.5
C5 C7 H7A 109.5
C5 C7 H7B 109.5
H7A C7 H7B 109.5
C5 C7 H7C 109.5
H7A C7 H7C 109.5
H7B C7 H7C 109.5
C5 C8 H8A 109.5
C5 C8 H8B 109.5
H8A C8 H8B 109.5
C5 C8 H8C 109.5
H8A C8 H8C 109.5
H8B C8 H8C 109.5
N3 C9 C11 110.2(6)
N3 C9 C10 107.8(6)
C11 C9 C10 111.2(6)
N3 C9 C12 109.2(6)
C11 C9 C12 109.5(6)
C10 C9 C12 108.9(6)
C9 C10 H10A 109.5
C9 C10 H10B 109.5
H10A C10 H10B 109.5
C9 C10 H10C 109.5
H10A C10 H10C 109.5
H10B C10 H10C 109.5
C9 C11 H11A 109.5
C9 C11 H11B 109.5
H11A C11 H11B 109.5
C9 C11 H11C 109.5
H11A C11 H11C 109.5
H11B C11 H11C 109.5
C9 C12 H12A 109.5
C9 C12 H12B 109.5
H12A C12 H12B 109.5
C9 C12 H12C 109.5
H12A C12 H12C 109.5
H12B C12 H12C 109.5
C16 C13 N4 112.5(7)
C16 C13 C15 110.3(8)
N4 C13 C15 104.6(6)
C16 C13 C14 110.4(7)
N4 C13 C14 110.1(6)
C15 C13 C14 108.8(9)
C13 C14 H14A 109.5
C13 C14 H14B 109.5
H14A C14 H14B 109.5
C13 C14 H14C 109.5
H14A C14 H14C 109.5
H14B C14 H14C 109.5
C13 C15 H15A 109.5
C13 C15 H15B 109.5
H15A C15 H15B 109.5
C13 C15 H15C 109.5
H15A C15 H15C 109.5
H15B C15 H15C 109.5
C13 C16 H16A 109.5
C13 C16 H16B 109.5
H16A C16 H16B 109.5
C13 C16 H16C 109.5
H16A C16 H16C 109.5
H16B C16 H16C 109.5
P2 C17 H17A 109.5
P2 C17 H17B 109.5
H17A C17 H17B 109.5
P2 C17 H17C 109.5
H17A C17 H17C 109.5
H17B C17 H17C 109.5
N5 C18 C19 122.6(8)
N5 C18 H18 118.7
C19 C18 H18 118.7
C20 C19 C18 117.7(8)
C20 C19 H19 121.1
C18 C19 H19 121.1
C21 C20 C19 119.5(8)
C21 C20 H20 120.2
C19 C20 H20 120.2
C20 C21 C22 121.5(8)
C20 C21 H21 119.3
C22 C21 H21 119.3
N5 C22 C21 119.7(7)
N5 C22 C23 115.3(6)
C21 C22 C23 125.0(7)
N6 C23 C24 120.9(7)
N6 C23 C22 116.4(7)
C24 C23 C22 122.6(7)
C25 C24 C23 120.0(7)
C25 C24 H24 120.0
C23 C24 H24 120.0
C24 C25 C26 119.3(7)
C24 C25 H25 120.4
C26 C25 H25 120.4
C27 C26 C25 119.0(8)
C27 C26 H26 120.5
C25 C26 H26 120.5
N6 C27 C26 122.8(7)
N6 C27 H27 118.6
C26 C27 H27 118.6

loop_
_geom_bond_atom_site_label_1
_geom_bond_atom_site_label_2
_geom_bond_distance
Cu1 N6 2.082(6)
Cu1 N5 2.086(6)
Cu1 P1 2.1963(16)
Cu1 I1 2.6159(8)
P1 N1 1.645(5)
P1 N2 1.744(6)
P1 N3 1.758(6)
P2 N4 1.622(5)
P2 N2 1.637(6)
P2 N3 1.642(6)
P2 C17 1.843(7)
N1 C1 1.486(8)
N1 H1N 0.9100
N2 C5 1.488(9)
N3 C9 1.490(8)
N4 C13 1.510(8)
N4 H4N 0.9101
N5 C18 1.336(10)
N5 C22 1.373(9)
N6 C23 1.347(9)
N6 C27 1.351(9)
C1 C3 1.509(9)
C1 C4 1.525(12)
C1 C2 1.528(11)
C2 H2A 0.9800
C2 H2B 0.9800
C2 H2C 0.9800
C3 H3A 0.9800
C3 H3B 0.9800
C3 H3C 0.9800
C4 H4A 0.9800
C4 H4B 0.9800
C4 H4C 0.9800
C5 C7 1.518(11)
C5 C8 1.523(11)
C5 C6 1.530(10)
C6 H6A 0.9800
C6 H6B 0.9800
C6 H6C 0.9800
C7 H7A 0.9800
C7 H7B 0.9800
C7 H7C 0.9800
C8 H8A 0.9800
C8 H8B 0.9800
C8 H8C 0.9800
C9 C11 1.522(10)
C9 C10 1.529(11)
C9 C12 1.537(10)
C10 H10A 0.9800
C10 H10B 0.9800
C10 H10C 0.9800
C11 H11A 0.9800
C11 H11B 0.9800
C11 H11C 0.9800
C12 H12A 0.9800
C12 H12B 0.9800
C12 H12C 0.9800
C13 C16 1.504(12)
C13 C15 1.519(10)
C13 C14 1.521(12)
C14 H14A 0.9800
C14 H14B 0.9800
C14 H14C 0.9800
C15 H15A 0.9800
C15 H15B 0.9800
C15 H15C 0.9800
C16 H16A 0.9800
C16 H16B 0.9800
C16 H16C 0.9800
C17 H17A 0.9800
C17 H17B 0.9800
C17 H17C 0.9800
C18 C19 1.411(11)
C18 H18 0.9500
C19 C20 1.388(13)
C19 H19 0.9500
C20 C21 1.347(12)
C20 H20 0.9500
C21 C22 1.395(10)
C21 H21 0.9500
C22 C23 1.473(11)
C23 C24 1.410(10)
C24 C25 1.348(11)
C24 H24 0.9500
C25 C26 1.383(12)
C25 H25 0.9500
C26 C27 1.374(10)
C26 H26 0.9500
C27 H27 0.9500

loop_
_geom_hbond_atom_site_label_D
_geom_hbond_atom_site_label_H
_geom_hbond_atom_site_label_A
_geom_hbond_distance_DH
_geom_hbond_distance_HA
_geom_hbond_distance_DA
_geom_hbond_angle_DHA
N4 H4N I2 0.91 2.83 3.741(5) 175
N1 H1N I2 0.91 2.83 3.675(5) 155
